data_2203468
loop_
_publ_author_name
'Akkurt, Mehmet'
'\"Ozt\"urk, Sema'
'R\?iza, K\"ok Tevfik'
'Heinemann, Frank W.'

_publ_section_title
;
 2-(2,2-Dimethyl-1,3,2-dithiagermetan-4-ylidene)malononitrile
;
_journal_issue 4
_journal_name_full 'Acta Crystallographica Section E'
_journal_page_first m357
_journal_page_last m358
_journal_paper_doi 10.1107/S160053680400488X
_journal_volume 60
_journal_year 2004
_chemical_formula_iupac '[Ge (C H3)2 (C4 N2 S2)]'
_chemical_formula_moiety 'C6 H6 Ge N2 S2'
_chemical_formula_sum 'C6 H6 Ge N2 S2'
_chemical_formula_weight 242.88
_chemical_name_systematic
;
2[2,2-Dimethyl[1,3,2]dithiagermetan-4-ylidene]malononitrile
;
_space_group_IT_number 62
_symmetry_cell_setting orthorhombic
_symmetry_space_group_name_Hall '-P 2ac 2n'
_symmetry_space_group_name_H-M 'P n m a'
_atom_sites_solution_hydrogens geom
_atom_sites_solution_primary direct
_atom_sites_solution_secondary difmap
_cell_angle_alpha 90
_cell_angle_beta 90
_cell_angle_gamma 90
_cell_formula_units_Z 8
_cell_length_a 25.1259(19)
_cell_length_b 9.9284(8)
_cell_length_c 7.5207(4)
_cell_measurement_reflns_used 116
_cell_measurement_temperature 294(2)
_cell_measurement_theta_max 20.00
_cell_measurement_theta_min 6.00
_cell_volume 1876.1(2)
_computing_cell_refinement 'EVALCCD (Duisenberg et al., 2003)'
_computing_data_collection 'COLLECT (Nonius, 1999)'
_computing_data_reduction EVALCCD
_computing_molecular_graphics 'ORTEP-3 for Windows (Farrugia, 1997)'
_computing_publication_material 'WinGX (Farrugia, 1999)'
_computing_structure_refinement 'SHELXL97 (Sheldrick, 1997)'
_computing_structure_solution 'SHELXS97 (Sheldrick, 1997)'
_diffrn_ambient_temperature 294(2)
_diffrn_detector_area_resol_mean 9
_diffrn_measured_fraction_theta_full 0.975
_diffrn_measured_fraction_theta_max 0.975
_diffrn_measurement_device_type 'Nonius KappaCCD area-detector'
_diffrn_measurement_method '\f and \w scans, with 1.20\% and 72 sec per frame'
_diffrn_radiation_monochromator graphite
_diffrn_radiation_source 'fine-focus sealed tube'
_diffrn_radiation_type MoK\a
_diffrn_radiation_wavelength 0.71073
_diffrn_reflns_av_R_equivalents 0.0735
_diffrn_reflns_av_sigmaI/netI 0.0641
_diffrn_reflns_limit_h_max 33
_diffrn_reflns_limit_h_min -33
_diffrn_reflns_limit_k_max 13
_diffrn_reflns_limit_k_min -13
_diffrn_reflns_limit_l_max 9
_diffrn_reflns_limit_l_min -9
_diffrn_reflns_number 25208
_diffrn_reflns_reduction_process ' ?'
_diffrn_reflns_theta_full 28.50
_diffrn_reflns_theta_max 28.50
_diffrn_reflns_theta_min 3.77
_diffrn_standards_decay_% 0
_diffrn_standards_number 0
_exptl_absorpt_coefficient_mu 3.648
_exptl_absorpt_correction_T_max 0.784
_exptl_absorpt_correction_T_min 0.560
_exptl_absorpt_correction_type multi-scan
_exptl_absorpt_process_details '(SADABS; Sheldrick, 2002)'
_exptl_crystal_colour colourless
_exptl_crystal_density_diffrn 1.720
_exptl_crystal_density_meas ?
_exptl_crystal_density_method .
_exptl_crystal_description block
_exptl_crystal_F_000 960
_exptl_crystal_size_max 0.18
_exptl_crystal_size_mid 0.08
_exptl_crystal_size_min 0.07
_refine_diff_density_max 0.351
_refine_diff_density_min -0.740
_refine_ls_extinction_method none
_refine_ls_goodness_of_fit_ref 1.045
_refine_ls_hydrogen_treatment constr
_refine_ls_matrix_type full
_refine_ls_number_parameters 123
_refine_ls_number_reflns 2452
_refine_ls_number_restraints 0
_refine_ls_restrained_S_all 1.045
_refine_ls_R_factor_all 0.1148
_refine_ls_R_factor_gt 0.0456
_refine_ls_shift/su_max 0.000
_refine_ls_shift/su_mean 0.000
_refine_ls_structure_factor_coef Fsqd
_refine_ls_weighting_details 'calc w = 1/[\s^2^(Fo^2^)+(0.0252P)^2^+0.922P] where P=(Fo^2^+2Fc^2^)/3'
_refine_ls_weighting_scheme calc
_refine_ls_wR_factor_gt 0.0629
_refine_ls_wR_factor_ref 0.0732
_reflns_number_gt 1413
_reflns_number_total 2452
_reflns_threshold_expression I>2\s(I)
_cod_data_source_file na6299.cif
_cod_data_source_block I
_cod_depositor_comments
;
The following automatic conversions were performed:
'_symmetry_cell_setting' value 'Orthorhombic' changed to 'orthorhombic'
according to '/home/saulius/struct/CIF-dictionaries/cif_core.dic'
dictionary named 'cif_core.dic' version 2.4.1 from 2010-06-29.

Automatic conversion script
Id: cif_fix_enum 1527 2010-12-29 10:47:43Z saulius 

The following automatic conversions were performed:

'_symmetry_cell_setting' value 'Orthorhombic' changed to
'orthorhombic' according to
/home/saulius/struct/CIF-dictionaries/cif_core.dic dictionary named
'cif_core.dic' version 2.4.1 from 2010-06-29.

Automatic conversion script
Id: cif_fix_values 1715 2011-07-08 13:25:40Z adriana 
;
_cod_database_code 2203468

loop_
_symmetry_equiv_pos_as_xyz
x,y,z
1/2-x,-y,1/2+z
1/2+x,1/2-y,1/2-z
-x,1/2+y,-z
-x,-y,-z
1/2+x,y,1/2-z
1/2-x,1/2+y,1/2+z
x,1/2-y,z

loop_
_atom_site_aniso_label
_atom_site_aniso_U_11
_atom_site_aniso_U_22
_atom_site_aniso_U_33
_atom_site_aniso_U_12
_atom_site_aniso_U_13
_atom_site_aniso_U_23
Ge1A 0.0283(3) 0.0443(4) 0.0358(3) 0.0000 -0.0060(2) 0.0000
S1A 0.0364(5) 0.0255(5) 0.0517(6) -0.0025(4) -0.0092(4) -0.0017(4)
N1A 0.051(2) 0.061(2) 0.059(2) -0.0219(19) -0.0025(15) -0.0089(17)
C1A 0.063(4) 0.068(5) 0.046(4) 0.0000 -0.036(3) 0.0000
C2A 0.044(3) 0.062(4) 0.046(4) 0.0000 0.007(3) 0.0000
C3A 0.029(3) 0.030(3) 0.029(3) 0.0000 -0.001(2) 0.0000
C4A 0.025(2) 0.035(3) 0.035(3) 0.0000 -0.002(2) 0.0000
C5A 0.0259(18) 0.048(3) 0.035(2) -0.0056(18) 0.0012(14) 0.0003(16)
Ge1B 0.0287(3) 0.0456(4) 0.0334(3) 0.0000 -0.0011(2) 0.0000
S1B 0.0380(6) 0.0262(5) 0.0516(6) 0.0034(4) 0.0047(4) 0.0015(4)
N1B 0.057(2) 0.061(3) 0.069(3) 0.022(2) 0.0079(17) -0.0100(18)
C1B 0.037(3) 0.049(4) 0.044(3) 0.0000 0.001(3) 0.0000
C2B 0.070(4) 0.061(5) 0.042(4) 0.0000 -0.020(3) 0.0000
C3B 0.032(3) 0.027(3) 0.022(2) 0.0000 -0.002(2) 0.0000
C4B 0.033(3) 0.039(3) 0.025(3) 0.0000 -0.002(2) 0.0000
C5B 0.034(2) 0.044(3) 0.0364(19) -0.0001(18) 0.0043(16) -0.0016(17)

loop_
_atom_site_label
_atom_site_fract_x
_atom_site_fract_y
_atom_site_fract_z
_atom_site_U_iso_or_equiv
_atom_site_thermal_displace_type
_atom_site_refinement_flags
_atom_site_occupancy
_atom_site_type_symbol
Ge1A 0.01711(2) 0.25000 0.74728(6) 0.0361(2) Uani . 1.000 Ge
S1A -0.05273(3) 0.39625(9) 0.71970(12) 0.0379(3) Uani . 1.000 S
N1A -0.18946(12) 0.0280(4) 0.5604(4) 0.0570(12) Uani . 1.000 N
C1A 0.0495(3) 0.25000 0.9806(8) 0.059(3) Uani . 1.000 C
C2A 0.0578(2) 0.25000 0.5298(7) 0.051(2) Uani . 1.000 C
C3A -0.08898(16) 0.25000 0.6834(6) 0.0293(17) Uani . 1.000 C
C4A -0.14102(17) 0.25000 0.6259(6) 0.0317(16) Uani . 1.000 C
C5A -0.16808(13) 0.1271(4) 0.5904(4) 0.0363(13) Uani . 1.000 C
Ge1B 0.23253(2) 0.25000 0.44324(6) 0.0359(2) Uani . 1.000 Ge
S1B 0.30243(3) 0.39597(9) 0.41857(12) 0.0386(3) Uani . 1.000 S
N1B 0.44077(13) 0.0279(4) 0.2725(4) 0.0623(16) Uani . 1.000 N
C1B 0.2023(2) 0.25000 0.6756(7) 0.0433(19) Uani . 1.000 C
C2B 0.1915(3) 0.25000 0.2259(7) 0.058(3) Uani . 1.000 C
C3B 0.33876(17) 0.25000 0.3857(5) 0.0270(16) Uani . 1.000 C
C4B 0.39175(17) 0.25000 0.3320(6) 0.0323(17) Uani . 1.000 C
C5B 0.41915(13) 0.1265(4) 0.3006(4) 0.0381(14) Uani . 1.000 C
H1 0.02190 0.25000 1.06880 0.31(8) Uiso R 1.000 H
H2 0.07120 0.32880 0.99460 0.22(3) Uiso R 1.000 H
H7 0.03380 0.25000 0.43090 0.13(3) Uiso R 1.000 H
H8 0.07980 0.17110 0.52480 0.097(16) Uiso R 1.000 H
H4 0.23060 0.25000 0.76130 0.08(2) Uiso R 1.000 H
H5 0.18080 0.17110 0.69150 0.13(2) Uiso R 1.000 H
H10 0.21520 0.25000 0.12610 0.16(4) Uiso R 1.000 H
H11 0.16950 0.32880 0.22180 0.15(2) Uiso R 1.000 H

loop_
_atom_type_symbol
_atom_type_description
_atom_type_scat_dispersion_real
_atom_type_scat_dispersion_imag
_atom_type_scat_source
S S 0.1246 0.1234 'International Tables Vol C Tables 4.2.6.8 and 6.1.1.4'
N N 0.0061 0.0033 'International Tables Vol C Tables 4.2.6.8 and 6.1.1.4'
Ge Ge 0.1547 1.8001 'International Tables Vol C Tables 4.2.6.8 and 6.1.1.4'
H H 0.0000 0.0000 'International Tables Vol C Tables 4.2.6.8 and 6.1.1.4'
C C 0.0033 0.0016 'International Tables Vol C Tables 4.2.6.8 and 6.1.1.4'

loop_
_geom_angle_atom_site_label_1
_geom_angle_atom_site_label_2
_geom_angle_atom_site_label_3
_geom_angle_site_symmetry_1
_geom_angle_site_symmetry_3
_geom_angle
_geom_angle_publ_flag
S1A Ge1A C1A . . 113.90(16) yes
S1A Ge1A C2A . . 109.26(12) yes
S1A Ge1A S1A . 8_555 78.82(3) no
C1A Ge1A C2A . . 123.1(3) yes
S1A Ge1A C1A 8_555 . 113.90(16) no
S1A Ge1A C2A 8_555 . 109.26(12) no
S1B Ge1B S1B . 8_555 78.75(3) no
C1B Ge1B C2B . . 124.3(3) yes
S1B Ge1B C1B 8_555 . 112.39(11) no
S1B Ge1B C2B 8_555 . 109.96(16) no
S1B Ge1B C1B . . 112.39(11) yes
S1B Ge1B C2B . . 109.96(16) yes
Ge1A S1A C3A . . 83.44(12) yes
Ge1B S1B C3B . . 83.45(12) yes
S1A C3A C4A . . 123.20(12) yes
S1A C3A S1A . 8_555 113.6(2) no
S1A C3A C4A 8_555 . 123.20(12) no
C3A C4A C5A . . 120.9(2) no
C3A C4A C5A . 8_555 120.9(2) no
C5A C4A C5A . 8_555 118.2(4) no
N1A C5A C4A . . 179.3(4) yes
H1 C1A H2 . 8_555 109.56 no
Ge1A C1A H1 . . 108.85 no
Ge1A C1A H2 . . 109.80 no
Ge1A C1A H2 . 8_555 109.80 no
H1 C1A H2 . . 109.56 no
H2 C1A H2 . 8_555 109.27 no
Ge1A C2A H7 . . 108.96 no
Ge1A C2A H8 . . 109.79 no
Ge1A C2A H8 . 8_555 109.79 no
H7 C2A H8 . . 109.41 no
H7 C2A H8 . 8_555 109.41 no
H8 C2A H8 . 8_555 109.46 no
S1B C3B C4B . . 123.11(12) yes
S1B C3B S1B . 8_555 113.8(2) no
S1B C3B C4B 8_555 . 123.11(12) no
C3B C4B C5B . . 120.7(2) no
C3B C4B C5B . 8_555 120.7(2) no
C5B C4B C5B . 8_555 118.6(4) no
N1B C5B C4B . . 178.8(4) yes
Ge1B C1B H4 . . 108.70 no
Ge1B C1B H5 . . 109.81 no
Ge1B C1B H5 . 8_555 109.81 no
H4 C1B H5 . . 109.49 no
H4 C1B H5 . 8_555 109.49 no
H5 C1B H5 . 8_555 109.53 no
Ge1B C2B H10 . . 109.33 no
Ge1B C2B H11 . . 109.57 no
Ge1B C2B H11 . 8_555 109.57 no
H10 C2B H11 . . 109.47 no
H10 C2B H11 . 8_555 109.47 no
H11 C2B H11 . 8_555 109.43 no

loop_
_geom_bond_atom_site_label_1
_geom_bond_atom_site_label_2
_geom_bond_site_symmetry_2
_geom_bond_distance
_geom_bond_publ_flag
Ge1A S1A . 2.2871(9) yes
Ge1A C1A . 1.934(6) yes
Ge1A C2A . 1.929(5) yes
Ge1A S1A 8_555 2.2871(9) no
Ge1B S1B 8_555 2.2846(9) no
Ge1B S1B . 2.2846(9) yes
Ge1B C1B . 1.905(5) yes
Ge1B C2B . 1.933(6) yes
S1A C3A . 1.736(2) yes
S1B C3B . 1.731(2) yes
N1A C5A . 1.144(5) yes
N1B C5B . 1.139(5) yes
C3A C4A . 1.377(6) no
C4A C5A . 1.422(4) no
C4A C5A 8_555 1.422(4) no
C1A H2 . 0.9594 no
C1A H1 . 0.9596 no
C1A H2 8_555 0.9594 no
C2A H8 8_555 0.9595 no
C2A H7 . 0.9575 no
C2A H8 . 0.9595 no
C3B C4B . 1.391(6) no
C4B C5B . 1.426(4) no
C4B C5B 8_555 1.426(4) no
C1B H4 . 0.9597 no
C1B H5 . 0.9590 no
C1B H5 8_555 0.9590 no
C2B H10 . 0.9581 no
C2B H11 . 0.9584 no
C2B H11 8_555 0.9584 no

loop_
_geom_contact_atom_site_label_1
_geom_contact_atom_site_label_2
_geom_contact_distance
_geom_contact_site_symmetry_2
_geom_contact_publ_flag
Ge1A N1B 2.961(4) 2_555 no
Ge1A N1B 2.961(4) 7_555 no
Ge1B N1A 2.965(4) 4_556 no
Ge1B N1A 2.965(4) 5_556 no
S1A C1A 3.544(6) . no
S1A N1B 3.127(3) 7_555 no
S1A S1A 2.9041(13) 8_555 no
S1A C5B 3.683(3) 3_456 no
S1A C2A 3.444(5) . no
S1B S1B 2.8985(13) 8_555 no
S1B N1A 3.131(3) 4_556 no
S1B C1B 3.488(5) . no
S1B C2B 3.460(7) . no
N1A C2B 3.194(5) 4_546 no
N1A S1B 3.131(3) 4_546 no
N1A C1B 3.297(5) 4_546 no
N1A Ge1B 2.965(4) 4_546 no
N1A C1B 3.297(5) 5_556 no
N1A C2B 3.194(5) 5_556 no
N1A Ge1B 2.965(4) 5_556 no
N1B C2A 3.308(5) 2_554 no
N1B Ge1A 2.961(4) 2_554 no
N1B C1A 3.182(5) 7_544 no
N1B C2A 3.308(5) 7_544 no
N1B S1A 3.127(3) 7_544 no
N1B C1A 3.182(5) 2_554 no
N1B Ge1A 2.961(4) 7_544 no
N1A H5 2.7466 5_556 no
N1A H11 2.6165 4_546 no
N1B H8 2.7642 2_554 no
N1B H2 2.6054 7_544 no
C1A N1B 3.182(5) 2_555 no
C1A S1A 3.544(6) . no
C1A C2A 3.397(8) . no
C1A N1B 3.182(5) 7_555 no
C1A S1A 3.544(6) 8_555 no
C1B N1A 3.297(5) 5_556 no
C1B S1B 3.488(5) 8_555 no
C1B N1A 3.297(5) 4_556 no
C1B S1B 3.488(5) . no
C1B C2B 3.393(7) . no
C2A N1B 3.308(5) 2_555 no
C2A N1B 3.308(5) 7_555 no
C2A S1A 3.444(5) 8_555 no
C2A S1A 3.444(5) . no
C2A C1A 3.397(8) . no
C2B N1A 3.194(5) 5_556 no
C2B S1B 3.460(7) . no
C2B C1B 3.393(7) . no
C2B S1B 3.460(7) 8_555 no
C2B N1A 3.194(5) 4_556 no
C4A C4B 3.541(6) 3_455 no
C4A C4B 3.541(6) 6_455 no
C4B C4A 3.541(6) 3_555 no
C4B C4A 3.541(6) 6_555 no
C5B S1A 3.683(3) 3_556 no
C5A H4 3.0354 6_456 no
C5A H4 3.0354 3_456 no
C5B H1 3.0221 6_556 no
C5B H1 3.0221 3_556 no
H1 C5B 3.0221 6_456 no
H1 C5B 3.0221 3_456 no
H2 N1B 2.6054 7_555 no
H4 C5A 3.0354 3_556 no
H4 C5A 3.0354 6_556 no
H5 N1A 2.7466 5_556 no
H8 N1B 2.7642 2_555 no
H11 N1A 2.6165 4_556 no

loop_
_geom_hbond_atom_site_label_D
_geom_hbond_atom_site_label_H
_geom_hbond_atom_site_label_A
_geom_hbond_site_symmetry_A
_geom_hbond_distance_DH
_geom_hbond_distance_HA
_geom_hbond_distance_DA
_geom_hbond_angle_DHA
_geom_hbond_publ_flag
C1A H2 N1B 7_555 0.96 2.61 3.182(5) 119 yes
C2B H11 N1A 4_556 0.96 2.62 3.194(5) 119 yes

loop_
_geom_torsion_atom_site_label_1
_geom_torsion_atom_site_label_2
_geom_torsion_atom_site_label_3
_geom_torsion_atom_site_label_4
_geom_torsion_site_symmetry_1
_geom_torsion_site_symmetry_2
_geom_torsion_site_symmetry_3
_geom_torsion_site_symmetry_4
_geom_torsion
_geom_torsion_publ_flag
C1A Ge1A S1A C3A . . . . -116.8(2) no
C2A Ge1A S1A C3A . . . . 101.22(19) no
S1A Ge1A S1A C3A 8_555 . . . -5.46(15) no
S1A Ge1A S1A C3A . . 8_555 . 5.46(15) no
S1B Ge1B S1B C3B 8_555 . . . 5.00(13) no
C1B Ge1B S1B C3B . . . . 114.76(17) no
C2B Ge1B S1B C3B . . . . -102.3(2) no
S1B Ge1B S1B C3B . . 8_555 . -5.00(13) no
Ge1A S1A C3A S1A . . . 8_555 7.7(2) no
Ge1A S1A C3A S1A . 8_555 . . -7.7(2) no
Ge1A S1A C3A C4A . . . . -170.4(4) no
Ge1B S1B C3B S1B . . . 8_555 -7.09(18) no
Ge1B S1B C3B S1B . 8_555 . . 7.09(18) no
Ge1B S1B C3B C4B . . . . 170.9(4) no
S1A C3A C4A C5A . . . . 177.1(3) no
S1A C3A C4A C5A 8_555 . . . -0.8(6) no
S1A C3A C4A C5A . . . 8_555 0.8(6) no
S1B C3B C4B C5B 8_555 . . . 0.1(6) no
S1B C3B C4B C5B . . . 8_555 -0.1(6) no
S1B C3B C4B C5B . . . . -177.7(3) no
